data_7219055
loop_
_publ_author_name
'Samanta, Sampak'
'Singh, Shivendra'
'Srivastava, Anvita'
'Shaikh, Mobin M.'

_publ_section_title
;
 A remarkable solvent effect on the reaction of 4-hydroxycoumarin with
 (E)-3-aryl-2-nitroprop-2-enol: Facile synthesis of highly substituted
 furo/pyrano[3,2-c]chromenes
;
_journal_name_full 'RSC Adv.'
_journal_paper_doi 10.1039/C4RA10610E
_journal_year 2014
_chemical_formula_sum 'C18 H12 Cl N O5'
_chemical_formula_weight 357.74
_chemical_name_systematic
;
 ?
;
_space_group_IT_number 14
_symmetry_cell_setting monoclinic
_symmetry_space_group_name_Hall '-P 2ybc'
_symmetry_space_group_name_H-M 'P 1 21/c 1'
_atom_sites_solution_hydrogens geom
_atom_sites_solution_primary direct
_atom_sites_solution_secondary difmap
_audit_creation_method SHELXL-97
_audit_update_record
;
2014-07-01 deposited with the CCDC.
2014-12-08 downloaded from the CCDC.
;
_cell_angle_alpha 90.00
_cell_angle_beta 116.158(7)
_cell_angle_gamma 90.00
_cell_formula_units_Z 4
_cell_length_a 14.7809(9)
_cell_length_b 8.0602(3)
_cell_length_c 14.9746(8)
_cell_measurement_reflns_used 5779
_cell_measurement_temperature 150(2)
_cell_measurement_theta_max 31.4760
_cell_measurement_theta_min 3.7100
_cell_volume 1601.31(17)
_computing_cell_refinement 'CrysAlis RED, Oxford Diffraction Ltd.,'
_computing_data_collection 'CrysAlis CCD, Oxford Diffraction Ltd.,'
_computing_data_reduction 'CrysAlis RED, Oxford Diffraction Ltd.,'
_computing_molecular_graphics Ortep3
_computing_publication_material Shelx97
_computing_structure_refinement 'SHELXL-97 (Sheldrick, 1997)'
_computing_structure_solution 'SHELXS-97 (Sheldrick, 1997)'
_diffrn_ambient_temperature 150(2)
_diffrn_detector_area_resol_mean 15.9948
_diffrn_measured_fraction_theta_full 0.999
_diffrn_measured_fraction_theta_max 0.999
_diffrn_measurement_device_type 'OXFORD DIFFRACTION SUPER NOVA'
_diffrn_measurement_method \w/q-scan
_diffrn_radiation_monochromator graphite
_diffrn_radiation_source 'Micro-Focus (Mo) X-ray Source'
_diffrn_radiation_type MoK\a
_diffrn_radiation_wavelength 0.71073
_diffrn_reflns_av_R_equivalents 0.0511
_diffrn_reflns_av_sigmaI/netI 0.0364
_diffrn_reflns_limit_h_max 17
_diffrn_reflns_limit_h_min -17
_diffrn_reflns_limit_k_max 9
_diffrn_reflns_limit_k_min -9
_diffrn_reflns_limit_l_max 16
_diffrn_reflns_limit_l_min -17
_diffrn_reflns_number 12705
_diffrn_reflns_theta_full 25.00
_diffrn_reflns_theta_max 25.00
_diffrn_reflns_theta_min 2.95
_exptl_absorpt_coefficient_mu 0.268
_exptl_absorpt_correction_T_max 0.9867
_exptl_absorpt_correction_T_min 0.9608
_exptl_absorpt_correction_type multi-scan
_exptl_absorpt_process_details
;
CrysAlis RED, Oxford Diffraction Ltd.,
Version 1.171.31.7 (release 18-10-2006 CrysAlis171 .NET)
(compiled Oct 18 2006,16:28:17)
Empirical absorption correction using spherical harmonics,
 implemented in SCALE3 ABSPACK scaling algorithm.
;
_exptl_crystal_colour colorless
_exptl_crystal_density_diffrn 1.484
_exptl_crystal_density_method 'not measured'
_exptl_crystal_description block
_exptl_crystal_F_000 736
_exptl_crystal_size_max 0.15
_exptl_crystal_size_mid 0.11
_exptl_crystal_size_min 0.05
_refine_diff_density_max 0.281
_refine_diff_density_min -0.313
_refine_diff_density_rms 0.057
_refine_ls_extinction_method none
_refine_ls_goodness_of_fit_ref 1.072
_refine_ls_hydrogen_treatment riding
_refine_ls_matrix_type full
_refine_ls_number_parameters 226
_refine_ls_number_reflns 2809
_refine_ls_number_restraints 0
_refine_ls_restrained_S_all 1.072
_refine_ls_R_factor_all 0.0664
_refine_ls_R_factor_gt 0.0579
_refine_ls_shift/su_max 0.000
_refine_ls_shift/su_mean 0.000
_refine_ls_structure_factor_coef Fsqd
_refine_ls_weighting_details 'calc w=1/[\s^2^(Fo^2^)+(0.0505P)^2^+2.2276P] where P=(Fo^2^+2Fc^2^)/3'
_refine_ls_weighting_scheme calc
_refine_ls_wR_factor_gt 0.1461
_refine_ls_wR_factor_ref 0.1517
_reflns_number_gt 2360
_reflns_number_total 2809
_reflns_threshold_expression >2sigma(I)
_cod_data_source_file c4ra10610e2.cif
_cod_data_source_block ss023
_cod_depositor_comments
;
The following automatic conversions were performed:

'_symmetry_cell_setting' value 'Monoclinic' changed to 'monoclinic'
according to
/usr/data/users/saulius/crontab/automatic-downloads/rss-feeds/RSC/lib/dictionaries/cif_core.dic
dictionary named 'cif_core.dic' version 2.4.2 from 2011-04-26.

Automatic conversion script
Id: cif_fix_values 2935 2014-11-11 08:27:57Z andrius 
;
_cod_original_cell_volume 1601.31(14)
_cod_original_sg_symbol_H-M 'P 21/c'
_cod_database_code 7219055

loop_
_symmetry_equiv_pos_as_xyz
'x, y, z'
'-x, y+1/2, -z+1/2'
'-x, -y, -z'
'x, -y-1/2, z-1/2'

loop_
_atom_site_label
_atom_site_type_symbol
_atom_site_fract_x
_atom_site_fract_y
_atom_site_fract_z
_atom_site_U_iso_or_equiv
_atom_site_adp_type
_atom_site_occupancy
_atom_site_symmetry_multiplicity
_atom_site_calc_flag
_atom_site_refinement_flags
Cl1 Cl 0.65064(8) -0.11723(12) 0.41383(8) 0.0676(3) Uani 1 1 d .
O1 O 0.9023(2) 0.0880(3) 0.5021(2) 0.0671(8) Uani 1 1 d .
O2 O 0.9326(2) 0.3082(4) 0.4418(2) 0.0725(8) Uani 1 1 d .
O3 O 0.80290(17) 0.5555(3) 0.47575(14) 0.0405(5) Uani 1 1 d .
O4 O 0.79896(17) 0.4481(3) 0.74305(14) 0.0412(5) Uani 1 1 d .
O5 O 0.73064(19) 0.2030(3) 0.68928(15) 0.0532(6) Uani 1 1 d .
N1 N 0.8766(2) 0.2182(3) 0.45811(19) 0.0406(6) Uani 1 1 d .
C1 C 0.8394(2) 0.5950(4) 0.7301(2) 0.0337(6) Uani 1 1 d .
C2 C 0.8793(2) 0.7020(4) 0.8106(2) 0.0438(8) Uani 1 1 d .
H2 H 0.8778 0.6750 0.8703 0.053 Uiso 1 1 calc R
C3 C 0.9212(3) 0.8487(4) 0.8005(2) 0.0481(8) Uani 1 1 d .
H3 H 0.9482 0.9218 0.8539 0.058 Uiso 1 1 calc R
C4 C 0.9239(3) 0.8891(4) 0.7118(3) 0.0492(8) Uani 1 1 d .
H4 H 0.9521 0.9893 0.7059 0.059 Uiso 1 1 calc R
C5 C 0.8850(2) 0.7816(4) 0.6320(2) 0.0416(7) Uani 1 1 d .
H5 H 0.8873 0.8089 0.5727 0.050 Uiso 1 1 calc R
C6 C 0.8422(2) 0.6318(3) 0.6406(2) 0.0313(6) Uani 1 1 d .
C7 C 0.7998(2) 0.5109(4) 0.56145(19) 0.0309(6) Uani 1 1 d .
C8 C 0.7633(2) 0.3642(4) 0.57505(19) 0.0304(6) Uani 1 1 d .
C9 C 0.7621(2) 0.3287(4) 0.6693(2) 0.0354(7) Uani 1 1 d .
C10 C 0.7524(2) 0.4478(4) 0.3914(2) 0.0385(7) Uani 1 1 d .
H10A H 0.7786 0.4680 0.3433 0.046 Uiso 1 1 calc R
H10B H 0.6810 0.4741 0.3599 0.046 Uiso 1 1 calc R
C11 C 0.7657(2) 0.2676(4) 0.4199(2) 0.0347(7) Uani 1 1 d .
H11 H 0.7261 0.2020 0.3601 0.042 Uiso 1 1 calc R
C12 C 0.6139(2) 0.2019(4) 0.4475(2) 0.0365(7) Uani 1 1 d .
C13 C 0.5467(3) 0.3293(5) 0.4373(3) 0.0530(9) Uani 1 1 d .
H13 H 0.5714 0.4345 0.4611 0.064 Uiso 1 1 calc R
C14 C 0.4430(3) 0.3022(6) 0.3919(3) 0.0707(12) Uani 1 1 d .
H14 H 0.3993 0.3898 0.3848 0.085 Uiso 1 1 calc R
C15 C 0.4048(3) 0.1474(6) 0.3578(3) 0.0674(12) Uani 1 1 d .
H15 H 0.3356 0.1290 0.3298 0.081 Uiso 1 1 calc R
C16 C 0.4693(3) 0.0199(5) 0.3652(3) 0.0573(10) Uani 1 1 d .
H16 H 0.4440 -0.0850 0.3413 0.069 Uiso 1 1 calc R
C17 C 0.5721(2) 0.0486(4) 0.4084(2) 0.0448(8) Uani 1 1 d .
C18 C 0.7278(2) 0.2281(4) 0.49782(19) 0.0318(6) Uani 1 1 d .
H18 H 0.7594 0.1241 0.5308 0.038 Uiso 1 1 calc R

loop_
_atom_site_aniso_label
_atom_site_aniso_U_11
_atom_site_aniso_U_22
_atom_site_aniso_U_33
_atom_site_aniso_U_23
_atom_site_aniso_U_13
_atom_site_aniso_U_12
Cl1 0.0586(6) 0.0475(5) 0.0848(7) -0.0178(5) 0.0207(5) -0.0023(4)
O1 0.0540(16) 0.0578(16) 0.098(2) 0.0256(15) 0.0411(15) 0.0180(14)
O2 0.0524(16) 0.085(2) 0.097(2) 0.0245(17) 0.0478(16) -0.0027(15)
O3 0.0600(14) 0.0396(12) 0.0286(10) 0.0001(9) 0.0258(10) -0.0065(11)
O4 0.0540(13) 0.0472(13) 0.0277(10) -0.0049(9) 0.0227(10) -0.0092(11)
O5 0.0729(17) 0.0572(15) 0.0364(11) -0.0012(10) 0.0302(12) -0.0229(13)
N1 0.0419(15) 0.0463(16) 0.0412(13) -0.0047(12) 0.0252(12) 0.0001(13)
C1 0.0310(15) 0.0382(16) 0.0307(14) -0.0023(12) 0.0125(12) 0.0004(13)
C2 0.0460(18) 0.053(2) 0.0315(15) -0.0093(14) 0.0160(14) 0.0006(16)
C3 0.0427(19) 0.049(2) 0.0456(18) -0.0155(15) 0.0131(15) -0.0021(16)
C4 0.0442(19) 0.0416(18) 0.059(2) -0.0075(15) 0.0201(16) -0.0083(15)
C5 0.0467(18) 0.0387(17) 0.0412(16) -0.0008(13) 0.0210(14) -0.0012(15)
C6 0.0281(14) 0.0351(15) 0.0303(14) -0.0002(11) 0.0125(12) 0.0031(12)
C7 0.0318(15) 0.0364(15) 0.0266(13) 0.0038(11) 0.0148(11) 0.0037(12)
C8 0.0288(14) 0.0375(15) 0.0251(13) 0.0000(11) 0.0121(11) -0.0004(12)
C9 0.0366(16) 0.0435(17) 0.0266(13) -0.0008(12) 0.0143(12) -0.0033(14)
C10 0.0469(18) 0.0461(18) 0.0251(13) 0.0009(12) 0.0182(13) 0.0005(15)
C11 0.0342(15) 0.0447(17) 0.0264(13) -0.0037(12) 0.0145(12) -0.0007(13)
C12 0.0350(16) 0.0478(18) 0.0270(13) -0.0057(12) 0.0139(12) -0.0022(14)
C13 0.0395(18) 0.061(2) 0.0517(19) -0.0183(17) 0.0142(15) 0.0021(17)
C14 0.038(2) 0.091(3) 0.072(3) -0.025(2) 0.0145(18) 0.013(2)
C15 0.0351(19) 0.099(3) 0.059(2) -0.024(2) 0.0127(17) -0.011(2)
C16 0.044(2) 0.066(2) 0.053(2) -0.0146(18) 0.0133(16) -0.0153(19)
C17 0.0416(18) 0.051(2) 0.0403(16) -0.0076(14) 0.0170(14) -0.0041(16)
C18 0.0332(15) 0.0360(15) 0.0268(13) -0.0018(11) 0.0139(12) -0.0009(13)

loop_
_atom_type_symbol
_atom_type_description
_atom_type_scat_dispersion_real
_atom_type_scat_dispersion_imag
_atom_type_scat_source
C C 0.0033 0.0016 'International Tables Vol C Tables 4.2.6.8 and 6.1.1.4'
H H 0.0000 0.0000 'International Tables Vol C Tables 4.2.6.8 and 6.1.1.4'
N N 0.0061 0.0033 'International Tables Vol C Tables 4.2.6.8 and 6.1.1.4'
O O 0.0106 0.0060 'International Tables Vol C Tables 4.2.6.8 and 6.1.1.4'
Cl Cl 0.1484 0.1585 'International Tables Vol C Tables 4.2.6.8 and 6.1.1.4'

loop_
_geom_angle_atom_site_label_1
_geom_angle_atom_site_label_2
_geom_angle_atom_site_label_3
_geom_angle
C7 O3 C10 116.8(2)
C1 O4 C9 121.9(2)
O2 N1 O1 123.7(3)
O2 N1 C11 119.1(3)
O1 N1 C11 117.2(3)
O4 C1 C2 117.2(3)
O4 C1 C6 121.2(2)
C2 C1 C6 121.6(3)
C3 C2 C1 118.6(3)
C3 C2 H2 120.7
C1 C2 H2 120.7
C2 C3 C4 120.9(3)
C2 C3 H3 119.6
C4 C3 H3 119.6
C5 C4 C3 120.3(3)
C5 C4 H4 119.8
C3 C4 H4 119.8
C4 C5 C6 119.9(3)
C4 C5 H5 120.1
C6 C5 H5 120.1
C1 C6 C5 118.7(3)
C1 C6 C7 117.3(3)
C5 C6 C7 124.0(3)
O3 C7 C8 123.9(2)
O3 C7 C6 114.5(2)
C8 C7 C6 121.6(2)
C7 C8 C9 119.8(3)
C7 C8 C18 123.1(2)
C9 C8 C18 117.0(2)
O5 C9 O4 116.5(2)
O5 C9 C8 125.4(3)
O4 C9 C8 118.1(3)
O3 C10 C11 112.4(2)
O3 C10 H10A 109.1
C11 C10 H10A 109.1
O3 C10 H10B 109.1
C11 C10 H10B 109.1
H10A C10 H10B 107.8
C10 C11 N1 110.0(2)
C10 C11 C18 111.7(2)
N1 C11 C18 110.6(2)
C10 C11 H11 108.1
N1 C11 H11 108.1
C18 C11 H11 108.1
C13 C12 C17 116.6(3)
C13 C12 C18 122.2(3)
C17 C12 C18 121.3(3)
C12 C13 C14 121.2(3)
C12 C13 H13 119.4
C14 C13 H13 119.4
C15 C14 C13 120.5(4)
C15 C14 H14 119.7
C13 C14 H14 119.7
C16 C15 C14 119.6(3)
C16 C15 H15 120.2
C14 C15 H15 120.2
C15 C16 C17 119.5(4)
C15 C16 H16 120.2
C17 C16 H16 120.2
C16 C17 C12 122.5(3)
C16 C17 Cl1 117.6(3)
C12 C17 Cl1 119.8(2)
C8 C18 C12 114.4(2)
C8 C18 C11 108.2(2)
C12 C18 C11 110.3(2)
C8 C18 H18 107.9
C12 C18 H18 107.9
C11 C18 H18 107.9

loop_
_geom_bond_atom_site_label_1
_geom_bond_atom_site_label_2
_geom_bond_distance
Cl1 C17 1.749(4)
O1 N1 1.208(4)
O2 N1 1.204(3)
O3 C7 1.353(3)
O3 C10 1.440(3)
O4 C1 1.379(4)
O4 C9 1.382(3)
O5 C9 1.206(4)
N1 C11 1.531(4)
C1 C2 1.385(4)
C1 C6 1.391(4)
C2 C3 1.374(5)
C2 H2 0.9300
C3 C4 1.386(5)
C3 H3 0.9300
C4 C5 1.379(4)
C4 H4 0.9300
C5 C6 1.395(4)
C5 H5 0.9300
C6 C7 1.446(4)
C7 C8 1.352(4)
C8 C9 1.448(4)
C8 C18 1.511(4)
C10 C11 1.503(4)
C10 H10A 0.9700
C10 H10B 0.9700
C11 C18 1.535(4)
C11 H11 0.9800
C12 C13 1.389(5)
C12 C17 1.390(4)
C12 C18 1.525(4)
C13 C14 1.393(5)
C13 H13 0.9300
C14 C15 1.372(6)
C14 H14 0.9300
C15 C16 1.373(6)
C15 H15 0.9300
C16 C17 1.384(5)
C16 H16 0.9300
C18 H18 0.9800

loop_
_geom_torsion_atom_site_label_1
_geom_torsion_atom_site_label_2
_geom_torsion_atom_site_label_3
_geom_torsion_atom_site_label_4
_geom_torsion
C9 O4 C1 C2 -176.4(3)
C9 O4 C1 C6 1.9(4)
O4 C1 C2 C3 179.3(3)
C6 C1 C2 C3 0.9(5)
C1 C2 C3 C4 -0.2(5)
C2 C3 C4 C5 -0.5(5)
C3 C4 C5 C6 0.4(5)
O4 C1 C6 C5 -179.3(3)
C2 C1 C6 C5 -1.0(4)
O4 C1 C6 C7 0.8(4)
C2 C1 C6 C7 179.1(3)
C4 C5 C6 C1 0.4(5)
C4 C5 C6 C7 -179.8(3)
C10 O3 C7 C8 8.1(4)
C10 O3 C7 C6 -173.7(2)
C1 C6 C7 O3 178.7(2)
C5 C6 C7 O3 -1.2(4)
C1 C6 C7 C8 -3.1(4)
C5 C6 C7 C8 177.0(3)
O3 C7 C8 C9 -179.3(3)
C6 C7 C8 C9 2.7(4)
O3 C7 C8 C18 4.2(4)
C6 C7 C8 C18 -173.9(3)
C1 O4 C9 O5 178.3(3)
C1 O4 C9 C8 -2.4(4)
C7 C8 C9 O5 179.3(3)
C18 C8 C9 O5 -3.9(5)
C7 C8 C9 O4 0.1(4)
C18 C8 C9 O4 176.8(2)
C7 O3 C10 C11 -38.8(4)
O3 C10 C11 N1 -65.7(3)
O3 C10 C11 C18 57.5(3)
O2 N1 C11 C10 -15.8(4)
O1 N1 C11 C10 165.4(3)
O2 N1 C11 C18 -139.6(3)
O1 N1 C11 C18 41.6(4)
C17 C12 C13 C14 1.3(5)
C18 C12 C13 C14 -179.3(3)
C12 C13 C14 C15 1.2(6)
C13 C14 C15 C16 -2.4(7)
C14 C15 C16 C17 1.0(6)
C15 C16 C17 C12 1.6(5)
C15 C16 C17 Cl1 -178.9(3)
C13 C12 C17 C16 -2.8(5)
C18 C12 C17 C16 177.9(3)
C13 C12 C17 Cl1 177.7(2)
C18 C12 C17 Cl1 -1.6(4)
C7 C8 C18 C12 -108.9(3)
C9 C8 C18 C12 74.4(3)
C7 C8 C18 C11 14.4(4)
C9 C8 C18 C11 -162.2(2)
C13 C12 C18 C8 27.7(4)
C17 C12 C18 C8 -153.0(3)
C13 C12 C18 C11 -94.4(3)
C17 C12 C18 C11 84.8(3)
C10 C11 C18 C8 -43.2(3)
N1 C11 C18 C8 79.6(3)
C10 C11 C18 C12 82.6(3)
N1 C11 C18 C12 -154.6(2)
